data_4082816
loop_
_publ_author_name
'Speck, J. Matth\"aus'
'Korb, Marcus'
'R\"uffer, Tobias'
'Hildebrandt, Alexander'
'Lang, Heinrich'

_publ_section_title
;
 Substituent Influence on Charge Transfer Interactions in
 \a,\a&#x2032;-Diferrocenylthiophenes
;
_journal_issue 18
_journal_name_full Organometallics
_journal_page_first 4813
_journal_paper_doi 10.1021/om500062h
_journal_volume 33
_journal_year 2014
_chemical_formula_moiety 'C40 H24 F12 Fe2 S'
_chemical_formula_sum 'C40 H24 F12 Fe2 S'
_chemical_formula_weight 876.35
_chemical_name_systematic
; 
 ? 
;
_space_group_IT_number 14
_symmetry_cell_setting monoclinic
_symmetry_space_group_name_Hall '-P 2ybc'
_symmetry_space_group_name_H-M 'P 1 21/c 1'
_atom_sites_solution_hydrogens geom
_atom_sites_solution_primary direct
_atom_sites_solution_secondary difmap
_audit_creation_method SHELXL-97
_cell_angle_alpha 90.00
_cell_angle_beta 96.798(2)
_cell_angle_gamma 90.00
_cell_formula_units_Z 4
_cell_length_a 11.3424(3)
_cell_length_b 14.3516(4)
_cell_length_c 20.4730(4)
_cell_measurement_reflns_used 8355
_cell_measurement_temperature 103.3(2)
_cell_measurement_theta_max 28.4015
_cell_measurement_theta_min 2.8482
_cell_volume 3309.20(14)
_computing_cell_refinement
;
CrysAlisPro, Agilent Technologies,
Version 1.171.35.19 (release 27-10-2011 CrysAlis171 .NET)
(compiled Oct 27 2011,15:02:11)
;
_computing_data_collection
;
CrysAlisPro, Agilent Technologies,
Version 1.171.35.19 (release 27-10-2011 CrysAlis171 .NET)
(compiled Oct 27 2011,15:02:11)
;
_computing_data_reduction
;
CrysAlisPro, Agilent Technologies,
Version 1.171.35.19 (release 27-10-2011 CrysAlis171 .NET)
(compiled Oct 27 2011,15:02:11)
;
_computing_structure_refinement 'SHELXL-97 (Sheldrick, 1997)'
_computing_structure_solution 'SHELXS-97 (Sheldrick, 1990)'
_diffrn_ambient_temperature 103.3(2)
_diffrn_measured_fraction_theta_full 0.996
_diffrn_measured_fraction_theta_max 0.996
_diffrn_measurement_device_type 'oxford gemini s'
_diffrn_measurement_method '\w scans'
_diffrn_radiation_monochromator graphite
_diffrn_radiation_source 'fine-focus sealed tube'
_diffrn_radiation_type MoK\a
_diffrn_radiation_wavelength 0.71073
_diffrn_reflns_av_R_equivalents 0.0347
_diffrn_reflns_av_sigmaI/netI 0.0412
_diffrn_reflns_limit_h_max 11
_diffrn_reflns_limit_h_min -13
_diffrn_reflns_limit_k_max 17
_diffrn_reflns_limit_k_min -15
_diffrn_reflns_limit_l_max 24
_diffrn_reflns_limit_l_min -24
_diffrn_reflns_number 16182
_diffrn_reflns_theta_full 25.50
_diffrn_reflns_theta_max 25.50
_diffrn_reflns_theta_min 2.85
_diffrn_standards_decay_% 0
_diffrn_standards_interval_count 50
_diffrn_standards_interval_time 10
_diffrn_standards_number 2
_exptl_absorpt_coefficient_mu 1.040
_exptl_absorpt_correction_T_max 0.7810
_exptl_absorpt_correction_T_min 0.7810
_exptl_absorpt_correction_type multi-scan
_exptl_absorpt_process_details
;
CrysAlisPro, Agilent Technologies,
Version 1.171.35.19 (release 27-10-2011 CrysAlis171 .NET)
(compiled Oct 27 2011,15:02:11)
Empirical absorption correction using spherical harmonics,
 implemented in SCALE3 ABSPACK scaling algorithm.
;
_exptl_crystal_colour red
_exptl_crystal_density_diffrn 1.759
_exptl_crystal_density_method 'not measured'
_exptl_crystal_description block
_exptl_crystal_F_000 1760
_exptl_crystal_size_max 0.25
_exptl_crystal_size_mid 0.25
_exptl_crystal_size_min 0.25
_refine_diff_density_max 0.351
_refine_diff_density_min -0.358
_refine_diff_density_rms 0.061
_refine_ls_extinction_method none
_refine_ls_goodness_of_fit_ref 1.019
_refine_ls_hydrogen_treatment constr
_refine_ls_matrix_type full
_refine_ls_number_parameters 496
_refine_ls_number_reflns 6141
_refine_ls_number_restraints 0
_refine_ls_restrained_S_all 1.019
_refine_ls_R_factor_all 0.0416
_refine_ls_R_factor_gt 0.0333
_refine_ls_shift/su_max 0.001
_refine_ls_shift/su_mean 0.000
_refine_ls_structure_factor_coef Fsqd
_refine_ls_weighting_details 'calc w=1/[\s^2^(Fo^2^)+(0.0301P)^2^+1.3413P] where P=(Fo^2^+2Fc^2^)/3'
_refine_ls_weighting_scheme calc
_refine_ls_wR_factor_gt 0.0706
_refine_ls_wR_factor_ref 0.0736
_reflns_number_gt 5330
_reflns_number_total 6141
_reflns_threshold_expression >2sigma(I)
_cod_data_source_file om500062h_si_002.cif
_cod_data_source_block JMS-80
_cod_original_sg_symbol_H-M 'P 21/c'
_cod_database_code 4082816

loop_
_symmetry_equiv_pos_as_xyz
'x, y, z'
'-x, y+1/2, -z+1/2'
'-x, -y, -z'
'x, -y-1/2, z-1/2'

loop_
_atom_site_label
_atom_site_type_symbol
_atom_site_fract_x
_atom_site_fract_y
_atom_site_fract_z
_atom_site_U_iso_or_equiv
_atom_site_adp_type
_atom_site_occupancy
_atom_site_symmetry_multiplicity
_atom_site_calc_flag
_atom_site_refinement_flags
C1 C 0.28076(19) 0.64195(16) 0.82007(10) 0.0164(5) Uani 1 1 d .
C2 C 0.3467(2) 0.70452(16) 0.79014(11) 0.0193(5) Uani 1 1 d .
H2 H 0.3917 0.7526 0.8132 0.023 Uiso 1 1 calc R
C3 C 0.3420(2) 0.69140(16) 0.72153(11) 0.0197(5) Uani 1 1 d .
H3 H 0.3833 0.7297 0.6940 0.024 Uiso 1 1 calc R
C4 C 0.27220(19) 0.61807(15) 0.69879(10) 0.0166(5) Uani 1 1 d .
C5 C 0.27119(19) 0.63028(16) 0.88980(10) 0.0175(5) Uani 1 1 d .
C6 C 0.2223(2) 0.55219(16) 0.92118(11) 0.0209(5) Uani 1 1 d .
H6 H 0.1848 0.4996 0.8995 0.025 Uiso 1 1 calc R
C7 C 0.2399(2) 0.56716(17) 0.99024(11) 0.0237(5) Uani 1 1 d .
H7 H 0.2175 0.5259 1.0229 0.028 Uiso 1 1 calc R
C8 C 0.2970(2) 0.65488(18) 1.00189(11) 0.0234(5) Uani 1 1 d .
H8 H 0.3188 0.6825 1.0437 0.028 Uiso 1 1 calc R
C9 C 0.31568(19) 0.69380(17) 0.94064(11) 0.0207(5) Uani 1 1 d .
H9 H 0.3517 0.7523 0.9343 0.025 Uiso 1 1 calc R
C10 C -0.00347(19) 0.72244(15) 0.88386(10) 0.0163(5) Uani 1 1 d .
C11 C -0.04033(19) 0.64889(16) 0.92331(10) 0.0178(5) Uani 1 1 d .
H11 H -0.0768 0.5924 0.9073 0.021 Uiso 1 1 calc R
C12 C -0.01358(19) 0.67392(16) 0.99072(10) 0.0187(5) Uani 1 1 d .
H12 H -0.0291 0.6374 1.0274 0.022 Uiso 1 1 calc R
C13 C 0.0406(2) 0.76353(17) 0.99326(10) 0.0202(5) Uani 1 1 d .
H13 H 0.0676 0.7973 1.0321 0.024 Uiso 1 1 calc R
C14 C 0.04731(19) 0.79350(16) 0.92805(10) 0.0180(5) Uani 1 1 d .
H14 H 0.0799 0.8509 0.9155 0.022 Uiso 1 1 calc R
C15 C -0.01007(19) 0.72476(15) 0.81160(10) 0.0155(5) Uani 1 1 d .
C16 C 0.05582(19) 0.79036(16) 0.78080(10) 0.0164(5) Uani 1 1 d .
H16 H 0.1042 0.8338 0.8067 0.020 Uiso 1 1 calc R
C17 C 0.05121(19) 0.79263(15) 0.71286(10) 0.0168(5) Uani 1 1 d .
C18 C -0.01799(19) 0.72917(15) 0.67395(10) 0.0170(5) Uani 1 1 d .
H18 H -0.0205 0.7306 0.6274 0.020 Uiso 1 1 calc R
C19 C -0.08320(19) 0.66385(15) 0.70423(10) 0.0154(5) Uani 1 1 d .
C20 C -0.08038(18) 0.66180(15) 0.77249(10) 0.0149(5) Uani 1 1 d .
H20 H -0.1267 0.6172 0.7925 0.018 Uiso 1 1 calc R
C21 C 0.1182(2) 0.86571(17) 0.68108(11) 0.0224(5) Uani 1 1 d .
C22 C -0.1553(2) 0.59269(16) 0.66452(11) 0.0204(5) Uani 1 1 d .
C23 C 0.24681(19) 0.58420(15) 0.63140(10) 0.0164(5) Uani 1 1 d .
C24 C 0.3155(2) 0.60575(16) 0.57848(11) 0.0206(5) Uani 1 1 d .
H24 H 0.3849 0.6433 0.5816 0.025 Uiso 1 1 calc R
C25 C 0.2606(2) 0.56080(16) 0.52081(11) 0.0225(5) Uani 1 1 d .
H25 H 0.2868 0.5638 0.4785 0.027 Uiso 1 1 calc R
C26 C 0.1604(2) 0.51078(17) 0.53713(11) 0.0236(5) Uani 1 1 d .
H26 H 0.1080 0.4744 0.5078 0.028 Uiso 1 1 calc R
C27 C 0.1523(2) 0.52467(16) 0.60516(11) 0.0204(5) Uani 1 1 d .
H27 H 0.0936 0.4986 0.6292 0.024 Uiso 1 1 calc R
C28 C 0.4085(2) 0.38704(16) 0.66344(10) 0.0193(5) Uani 1 1 d .
C29 C 0.4784(2) 0.41381(17) 0.61251(11) 0.0230(5) Uani 1 1 d .
H29 H 0.5486 0.4505 0.6182 0.028 Uiso 1 1 calc R
C30 C 0.4245(2) 0.37596(18) 0.55216(12) 0.0300(6) Uani 1 1 d .
H30 H 0.4530 0.3823 0.5106 0.036 Uiso 1 1 calc R
C31 C 0.3216(2) 0.32751(17) 0.56457(11) 0.0283(6) Uani 1 1 d .
H31 H 0.2686 0.2957 0.5327 0.034 Uiso 1 1 calc R
C32 C 0.3102(2) 0.33424(16) 0.63268(11) 0.0235(5) Uani 1 1 d .
H32 H 0.2481 0.3082 0.6541 0.028 Uiso 1 1 calc R
C33 C 0.43385(19) 0.40929(15) 0.73399(10) 0.0160(5) Uani 1 1 d .
C34 C 0.38943(19) 0.35479(16) 0.78162(11) 0.0183(5) Uani 1 1 d .
H34 H 0.3411 0.3024 0.7686 0.022 Uiso 1 1 calc R
C35 C 0.41493(19) 0.37622(16) 0.84822(11) 0.0185(5) Uani 1 1 d .
C36 C 0.48469(19) 0.45215(15) 0.86833(10) 0.0172(5) Uani 1 1 d .
H36 H 0.5016 0.4669 0.9137 0.021 Uiso 1 1 calc R
C37 C 0.52952(19) 0.50642(15) 0.82101(10) 0.0156(5) Uani 1 1 d .
C38 C 0.50539(19) 0.48565(15) 0.75448(10) 0.0163(5) Uani 1 1 d .
H38 H 0.5376 0.5234 0.7228 0.020 Uiso 1 1 calc R
C39 C 0.3672(2) 0.31553(17) 0.89813(11) 0.0233(5) Uani 1 1 d .
C40 C 0.6088(2) 0.58533(16) 0.84356(11) 0.0194(5) Uani 1 1 d .
F1 F 0.20698(12) 0.90300(10) 0.72151(6) 0.0299(3) Uani 1 1 d .
F2 F 0.16524(13) 0.83414(10) 0.62833(6) 0.0288(3) Uani 1 1 d .
F3 F 0.04689(13) 0.93700(10) 0.65903(7) 0.0363(4) Uani 1 1 d .
F4 F -0.10731(12) 0.50700(9) 0.67149(7) 0.0294(3) Uani 1 1 d .
F5 F -0.16697(13) 0.61054(10) 0.59972(6) 0.0284(3) Uani 1 1 d .
F6 F -0.26578(11) 0.58428(10) 0.68126(6) 0.0309(3) Uani 1 1 d .
F7 F 0.24880(12) 0.30934(11) 0.88913(7) 0.0354(4) Uani 1 1 d .
F8 F 0.39550(14) 0.34459(11) 0.95967(7) 0.0403(4) Uani 1 1 d .
F9 F 0.40738(14) 0.22798(10) 0.89582(8) 0.0425(4) Uani 1 1 d .
F10 F 0.57168(12) 0.63199(10) 0.89378(6) 0.0280(3) Uani 1 1 d .
F11 F 0.71996(11) 0.55543(10) 0.86497(6) 0.0277(3) Uani 1 1 d .
F12 F 0.62173(12) 0.64745(9) 0.79585(6) 0.0246(3) Uani 1 1 d .
S1 S 0.20996(5) 0.56522(4) 0.76257(3) 0.01666(13) Uani 1 1 d .
Fe1 Fe 0.13788(3) 0.67118(2) 0.945125(14) 0.01488(9) Uani 1 1 d .
Fe2 Fe 0.30988(3) 0.46400(2) 0.591372(14) 0.01664(9) Uani 1 1 d .

loop_
_atom_site_aniso_label
_atom_site_aniso_U_11
_atom_site_aniso_U_22
_atom_site_aniso_U_33
_atom_site_aniso_U_23
_atom_site_aniso_U_13
_atom_site_aniso_U_12
C1 0.0158(11) 0.0160(12) 0.0173(11) -0.0029(9) 0.0010(9) 0.0027(9)
C2 0.0188(12) 0.0179(12) 0.0207(11) -0.0048(10) 0.0004(9) -0.0006(10)
C3 0.0183(12) 0.0197(13) 0.0214(11) 0.0005(10) 0.0036(9) 0.0010(10)
C4 0.0174(11) 0.0163(12) 0.0163(11) 0.0000(9) 0.0023(9) 0.0040(9)
C5 0.0140(11) 0.0203(12) 0.0179(11) 0.0001(10) 0.0009(9) 0.0025(10)
C6 0.0224(12) 0.0186(13) 0.0215(12) 0.0012(10) 0.0023(10) 0.0032(10)
C7 0.0269(13) 0.0248(14) 0.0192(11) 0.0069(11) 0.0021(10) 0.0088(11)
C8 0.0190(12) 0.0355(15) 0.0148(11) -0.0037(11) -0.0013(9) 0.0036(11)
C9 0.0161(12) 0.0259(14) 0.0198(11) -0.0023(10) 0.0012(9) -0.0008(10)
C10 0.0145(11) 0.0190(12) 0.0153(10) -0.0013(9) 0.0017(9) 0.0021(9)
C11 0.0142(11) 0.0207(13) 0.0182(11) -0.0008(10) 0.0004(9) -0.0026(10)
C12 0.0176(12) 0.0256(13) 0.0136(10) 0.0013(10) 0.0042(9) -0.0011(10)
C13 0.0229(12) 0.0231(13) 0.0149(11) -0.0032(10) 0.0040(9) 0.0031(10)
C14 0.0179(12) 0.0195(12) 0.0167(11) -0.0011(10) 0.0027(9) 0.0024(10)
C15 0.0153(11) 0.0154(12) 0.0155(10) 0.0011(9) 0.0004(9) 0.0051(9)
C16 0.0173(11) 0.0154(12) 0.0158(10) -0.0012(9) -0.0009(9) 0.0013(9)
C17 0.0186(11) 0.0148(12) 0.0167(11) 0.0017(9) 0.0015(9) 0.0032(9)
C18 0.0176(11) 0.0183(12) 0.0147(10) 0.0011(9) -0.0003(9) 0.0048(10)
C19 0.0146(11) 0.0158(12) 0.0152(10) -0.0011(9) -0.0005(9) 0.0033(9)
C20 0.0136(11) 0.0144(12) 0.0163(10) 0.0020(9) 0.0010(9) 0.0007(9)
C21 0.0283(13) 0.0215(13) 0.0172(11) 0.0005(10) 0.0014(10) -0.0008(11)
C22 0.0209(12) 0.0230(13) 0.0174(11) -0.0008(10) 0.0026(10) 0.0000(10)
C23 0.0186(11) 0.0151(12) 0.0152(10) 0.0013(9) 0.0003(9) 0.0051(9)
C24 0.0247(13) 0.0180(13) 0.0196(11) 0.0022(10) 0.0043(10) 0.0014(10)
C25 0.0315(14) 0.0219(13) 0.0141(11) 0.0035(10) 0.0025(10) 0.0091(11)
C26 0.0227(13) 0.0264(14) 0.0199(11) -0.0024(11) -0.0047(10) 0.0086(11)
C27 0.0182(12) 0.0217(13) 0.0209(11) -0.0021(10) 0.0004(10) 0.0035(10)
C28 0.0235(12) 0.0152(12) 0.0177(11) -0.0008(10) -0.0032(10) 0.0074(10)
C29 0.0222(12) 0.0258(14) 0.0204(11) -0.0023(10) -0.0001(10) 0.0104(11)
C30 0.0360(15) 0.0332(15) 0.0198(12) -0.0058(11) -0.0004(11) 0.0209(13)
C31 0.0408(16) 0.0192(13) 0.0216(12) -0.0098(11) -0.0100(11) 0.0095(12)
C32 0.0313(14) 0.0127(12) 0.0239(12) -0.0014(10) -0.0073(11) 0.0017(10)
C33 0.0147(11) 0.0140(12) 0.0182(11) -0.0035(9) -0.0030(9) 0.0066(9)
C34 0.0162(11) 0.0131(12) 0.0239(12) -0.0004(10) -0.0050(9) 0.0006(9)
C35 0.0163(11) 0.0183(12) 0.0200(11) 0.0038(10) -0.0009(9) 0.0015(10)
C36 0.0167(11) 0.0190(12) 0.0154(11) -0.0009(10) -0.0011(9) 0.0014(10)
C37 0.0138(11) 0.0148(12) 0.0173(11) -0.0005(9) -0.0021(9) 0.0019(9)
C38 0.0145(11) 0.0167(12) 0.0174(11) 0.0024(9) 0.0009(9) 0.0031(9)
C39 0.0224(13) 0.0209(13) 0.0254(12) 0.0016(11) -0.0018(10) -0.0032(10)
C40 0.0174(12) 0.0227(13) 0.0178(11) 0.0008(10) 0.0015(9) -0.0013(10)
F1 0.0365(8) 0.0311(9) 0.0215(7) 0.0006(6) 0.0011(6) -0.0167(7)
F2 0.0390(8) 0.0304(8) 0.0190(7) -0.0006(6) 0.0115(6) -0.0095(7)
F3 0.0391(9) 0.0229(8) 0.0469(9) 0.0175(7) 0.0057(7) 0.0045(7)
F4 0.0346(8) 0.0175(7) 0.0356(8) -0.0026(6) 0.0014(7) -0.0022(6)
F5 0.0406(9) 0.0302(8) 0.0134(6) -0.0038(6) -0.0007(6) -0.0088(7)
F6 0.0180(7) 0.0458(9) 0.0293(7) -0.0144(7) 0.0048(6) -0.0098(7)
F7 0.0248(8) 0.0424(10) 0.0383(8) 0.0123(7) 0.0015(7) -0.0103(7)
F8 0.0519(10) 0.0486(10) 0.0195(7) 0.0060(7) 0.0005(7) -0.0241(8)
F9 0.0556(11) 0.0232(8) 0.0519(10) 0.0176(8) 0.0196(8) 0.0088(8)
F10 0.0323(8) 0.0287(8) 0.0241(7) -0.0114(6) 0.0084(6) -0.0107(7)
F11 0.0171(7) 0.0328(8) 0.0312(7) 0.0027(7) -0.0053(6) -0.0047(6)
F12 0.0283(8) 0.0225(8) 0.0224(7) 0.0020(6) 0.0010(6) -0.0080(6)
S1 0.0181(3) 0.0167(3) 0.0153(3) -0.0018(2) 0.0024(2) -0.0006(2)
Fe1 0.01554(17) 0.01712(18) 0.01171(15) -0.00033(13) 0.00050(12) -0.00068(13)
Fe2 0.01890(18) 0.01691(18) 0.01342(16) -0.00206(13) -0.00094(13) 0.00375(14)

loop_
_atom_type_symbol
_atom_type_description
_atom_type_scat_dispersion_real
_atom_type_scat_dispersion_imag
_atom_type_scat_source
C C 0.0033 0.0016 'International Tables Vol C Tables 4.2.6.8 and 6.1.1.4'
F F 0.0171 0.0103 'International Tables Vol C Tables 4.2.6.8 and 6.1.1.4'
S S 0.1246 0.1234 'International Tables Vol C Tables 4.2.6.8 and 6.1.1.4'
Fe Fe 0.3463 0.8444 'International Tables Vol C Tables 4.2.6.8 and 6.1.1.4'
H H 0.0000 0.0000 'International Tables Vol C Tables 4.2.6.8 and 6.1.1.4'

loop_
_geom_angle_atom_site_label_1
_geom_angle_atom_site_label_2
_geom_angle_atom_site_label_3
_geom_angle
C2 C1 C5 128.8(2)
C2 C1 S1 110.36(16)
C5 C1 S1 120.65(17)
C1 C2 C3 113.7(2)
C1 C2 H2 123.1
C3 C2 H2 123.1
C4 C3 C2 113.2(2)
C4 C3 H3 123.4
C2 C3 H3 123.4
C3 C4 C23 128.4(2)
C3 C4 S1 110.63(16)
C23 C4 S1 120.99(17)
C9 C5 C6 107.08(19)
C9 C5 C1 125.5(2)
C6 C5 C1 127.4(2)
C9 C5 Fe1 68.91(13)
C6 C5 Fe1 68.42(13)
C1 C5 Fe1 130.26(16)
C7 C6 C5 108.1(2)
C7 C6 Fe1 69.51(13)
C5 C6 Fe1 70.85(13)
C7 C6 H6 125.9
C5 C6 H6 125.9
Fe1 C6 H6 125.3
C6 C7 C8 108.0(2)
C6 C7 Fe1 69.82(13)
C8 C7 Fe1 69.58(13)
C6 C7 H7 126.0
C8 C7 H7 126.0
Fe1 C7 H7 126.1
C9 C8 C7 108.3(2)
C9 C8 Fe1 70.39(13)
C7 C8 Fe1 69.62(13)
C9 C8 H8 125.8
C7 C8 H8 125.8
Fe1 C8 H8 125.7
C8 C9 C5 108.5(2)
C8 C9 Fe1 69.30(13)
C5 C9 Fe1 70.62(13)
C8 C9 H9 125.8
C5 C9 H9 125.8
Fe1 C9 H9 125.9
C11 C10 C14 106.98(18)
C11 C10 C15 127.2(2)
C14 C10 C15 125.8(2)
C11 C10 Fe1 69.36(12)
C14 C10 Fe1 69.13(12)
C15 C10 Fe1 124.43(15)
C10 C11 C12 108.7(2)
C10 C11 Fe1 70.01(12)
C12 C11 Fe1 69.92(12)
C10 C11 H11 125.7
C12 C11 H11 125.7
Fe1 C11 H11 126.0
C13 C12 C11 107.8(2)
C13 C12 Fe1 69.67(13)
C11 C12 Fe1 69.37(13)
C13 C12 H12 126.1
C11 C12 H12 126.1
Fe1 C12 H12 126.4
C14 C13 C12 108.16(19)
C14 C13 Fe1 69.54(13)
C12 C13 Fe1 69.70(13)
C14 C13 H13 125.9
C12 C13 H13 125.9
Fe1 C13 H13 126.4
C13 C14 C10 108.4(2)
C13 C14 Fe1 70.07(13)
C10 C14 Fe1 69.76(12)
C13 C14 H14 125.8
C10 C14 H14 125.8
Fe1 C14 H14 126.0
C20 C15 C16 118.53(19)
C20 C15 C10 121.3(2)
C16 C15 C10 120.1(2)
C17 C16 C15 120.7(2)
C17 C16 H16 119.7
C15 C16 H16 119.7
C16 C17 C18 120.8(2)
C16 C17 C21 119.6(2)
C18 C17 C21 119.59(19)
C19 C18 C17 118.8(2)
C19 C18 H18 120.6
C17 C18 H18 120.6
C18 C19 C20 120.8(2)
C18 C19 C22 120.52(19)
C20 C19 C22 118.6(2)
C15 C20 C19 120.4(2)
C15 C20 H20 119.8
C19 C20 H20 119.8
F1 C21 F2 106.97(19)
F1 C21 F3 106.34(19)
F2 C21 F3 105.50(18)
F1 C21 C17 113.41(18)
F2 C21 C17 112.75(19)
F3 C21 C17 111.34(19)
F5 C22 F6 106.48(17)
F5 C22 F4 105.70(18)
F6 C22 F4 105.59(19)
F5 C22 C19 113.10(19)
F6 C22 C19 113.03(19)
F4 C22 C19 112.32(18)
C27 C23 C24 107.15(19)
C27 C23 C4 127.7(2)
C24 C23 C4 125.2(2)
C27 C23 Fe2 68.39(12)
C24 C23 Fe2 68.83(13)
C4 C23 Fe2 127.75(15)
C25 C24 C23 107.7(2)
C25 C24 Fe2 68.91(13)
C23 C24 Fe2 70.30(13)
C25 C24 H24 126.1
C23 C24 H24 126.1
Fe2 C24 H24 126.2
C26 C25 C24 108.5(2)
C26 C25 Fe2 69.34(13)
C24 C25 Fe2 70.36(13)
C26 C25 H25 125.7
C24 C25 H25 125.7
Fe2 C25 H25 126.2
C25 C26 C27 107.9(2)
C25 C26 Fe2 69.81(13)
C27 C26 Fe2 69.93(13)
C25 C26 H26 126.1
C27 C26 H26 126.1
Fe2 C26 H26 125.8
C26 C27 C23 108.7(2)
C26 C27 Fe2 69.17(13)
C23 C27 Fe2 71.04(13)
C26 C27 H27 125.7
C23 C27 H27 125.7
Fe2 C27 H27 125.7
C32 C28 C29 106.9(2)
C32 C28 C33 126.7(2)
C29 C28 C33 126.4(2)
C32 C28 Fe2 68.93(12)
C29 C28 Fe2 68.68(12)
C33 C28 Fe2 127.66(16)
C30 C29 C28 108.2(2)
C30 C29 Fe2 69.79(13)
C28 C29 Fe2 70.40(13)
C30 C29 H29 125.9
C28 C29 H29 125.9
Fe2 C29 H29 125.5
C31 C30 C29 108.2(2)
C31 C30 Fe2 69.80(14)
C29 C30 Fe2 69.52(13)
C31 C30 H30 125.9
C29 C30 H30 125.9
Fe2 C30 H30 126.4
C30 C31 C32 108.5(2)
C30 C31 Fe2 69.91(14)
C32 C31 Fe2 69.78(13)
C30 C31 H31 125.7
C32 C31 H31 125.7
Fe2 C31 H31 126.2
C31 C32 C28 108.2(2)
C31 C32 Fe2 69.61(14)
C28 C32 Fe2 70.31(13)
C31 C32 H32 125.9
C28 C32 H32 125.9
Fe2 C32 H32 125.7
C34 C33 C38 118.44(19)
C34 C33 C28 121.4(2)
C38 C33 C28 120.2(2)
C33 C34 C35 120.8(2)
C33 C34 H34 119.6
C35 C34 H34 119.6
C36 C35 C34 120.7(2)
C36 C35 C39 119.9(2)
C34 C35 C39 119.4(2)
C35 C36 C37 118.7(2)
C35 C36 H36 120.7
C37 C36 H36 120.7
C36 C37 C38 121.2(2)
C36 C37 C40 118.03(19)
C38 C37 C40 120.7(2)
C37 C38 C33 120.1(2)
C37 C38 H38 119.9
C33 C38 H38 119.9
F8 C39 F7 106.1(2)
F8 C39 F9 106.42(19)
F7 C39 F9 105.87(19)
F8 C39 C35 113.52(19)
F7 C39 C35 112.61(19)
F9 C39 C35 111.8(2)
F10 C40 F12 107.36(19)
F10 C40 F11 105.99(17)
F12 C40 F11 105.51(18)
F10 C40 C37 112.80(19)
F12 C40 C37 113.23(17)
F11 C40 C37 111.41(19)
C4 S1 C1 92.08(11)
C8 Fe1 C7 40.79(10)
C8 Fe1 C11 153.10(9)
C7 Fe1 C11 118.53(10)
C8 Fe1 C14 126.06(9)
C7 Fe1 C14 162.24(9)
C11 Fe1 C14 68.45(9)
C8 Fe1 C6 68.48(9)
C7 Fe1 C6 40.67(9)
C11 Fe1 C6 107.22(10)
C14 Fe1 C6 156.41(9)
C8 Fe1 C13 106.88(9)
C7 Fe1 C13 124.32(9)
C11 Fe1 C13 68.38(9)
C14 Fe1 C13 40.40(8)
C6 Fe1 C13 161.58(9)
C8 Fe1 C12 118.36(9)
C7 Fe1 C12 105.59(10)
C11 Fe1 C12 40.71(8)
C14 Fe1 C12 68.28(9)
C6 Fe1 C12 124.50(10)
C13 Fe1 C12 40.63(9)
C8 Fe1 C10 164.49(10)
C7 Fe1 C10 154.02(9)
C11 Fe1 C10 40.63(9)
C14 Fe1 C10 41.11(8)
C6 Fe1 C10 120.47(9)
C13 Fe1 C10 68.65(9)
C12 Fe1 C10 68.60(9)
C8 Fe1 C9 40.31(9)
C7 Fe1 C9 68.22(10)
C11 Fe1 C9 164.92(9)
C14 Fe1 C9 109.44(10)
C6 Fe1 C9 68.37(10)
C13 Fe1 C9 120.40(9)
C12 Fe1 C9 153.73(9)
C10 Fe1 C9 128.02(9)
C8 Fe1 C5 68.08(9)
C7 Fe1 C5 68.28(9)
C11 Fe1 C5 126.97(9)
C14 Fe1 C5 122.21(9)
C6 Fe1 C5 40.73(9)
C13 Fe1 C5 155.82(10)
C12 Fe1 C5 163.02(9)
C10 Fe1 C5 109.54(8)
C9 Fe1 C5 40.47(9)
C26 Fe2 C25 40.85(10)
C26 Fe2 C27 40.90(9)
C25 Fe2 C27 68.59(10)
C26 Fe2 C29 159.13(9)
C25 Fe2 C29 124.28(10)
C27 Fe2 C29 159.47(9)
C26 Fe2 C31 104.31(10)
C25 Fe2 C31 119.03(9)
C27 Fe2 C31 122.20(10)
C29 Fe2 C31 68.25(10)
C26 Fe2 C30 121.26(9)
C25 Fe2 C30 106.09(10)
C27 Fe2 C30 158.07(10)
C29 Fe2 C30 40.69(9)
C31 Fe2 C30 40.29(11)
C26 Fe2 C32 119.24(10)
C25 Fe2 C32 154.49(9)
C27 Fe2 C32 106.89(10)
C29 Fe2 C32 68.59(10)
C31 Fe2 C32 40.61(9)
C30 Fe2 C32 68.24(11)
C26 Fe2 C24 68.79(10)
C25 Fe2 C24 40.73(9)
C27 Fe2 C24 68.63(9)
C29 Fe2 C24 109.54(10)
C31 Fe2 C24 155.72(10)
C30 Fe2 C24 122.08(11)
C32 Fe2 C24 163.09(9)
C26 Fe2 C28 156.37(10)
C25 Fe2 C28 162.44(10)
C27 Fe2 C28 122.68(9)
C29 Fe2 C28 40.92(9)
C31 Fe2 C28 68.39(9)
C30 Fe2 C28 68.51(9)
C32 Fe2 C28 40.76(9)
C24 Fe2 C28 126.86(9)
C26 Fe2 C23 68.64(9)
C25 Fe2 C23 68.52(9)
C27 Fe2 C23 40.57(9)
C29 Fe2 C23 124.63(9)
C31 Fe2 C23 160.14(11)
C30 Fe2 C23 159.20(11)
C32 Fe2 C23 125.32(9)
C24 Fe2 C23 40.87(9)
C28 Fe2 C23 110.25(8)

loop_
_geom_bond_atom_site_label_1
_geom_bond_atom_site_label_2
_geom_bond_distance
C1 C2 1.360(3)
C1 C5 1.454(3)
C1 S1 1.738(2)
C2 C3 1.412(3)
C2 H2 0.9500
C3 C4 1.365(3)
C3 H3 0.9500
C4 C23 1.459(3)
C4 S1 1.731(2)
C5 C9 1.430(3)
C5 C6 1.435(3)
C5 Fe1 2.078(2)
C6 C7 1.420(3)
C6 Fe1 2.046(2)
C6 H6 0.9500
C7 C8 1.423(3)
C7 Fe1 2.042(2)
C7 H7 0.9500
C8 C9 1.412(3)
C8 Fe1 2.041(2)
C8 H8 0.9500
C9 Fe1 2.055(2)
C9 H9 0.9500
C10 C11 1.422(3)
C10 C14 1.438(3)
C10 C15 1.473(3)
C10 Fe1 2.051(2)
C11 C12 1.424(3)
C11 Fe1 2.043(2)
C11 H11 0.9500
C12 C13 1.424(3)
C12 Fe1 2.050(2)
C12 H12 0.9500
C13 C14 1.413(3)
C13 Fe1 2.050(2)
C13 H13 0.9500
C14 Fe1 2.043(2)
C14 H14 0.9500
C15 C20 1.394(3)
C15 C16 1.398(3)
C16 C17 1.386(3)
C16 H16 0.9500
C17 C18 1.390(3)
C17 C21 1.489(3)
C18 C19 1.385(3)
C18 H18 0.9500
C19 C20 1.394(3)
C19 C22 1.488(3)
C20 H20 0.9500
C21 F1 1.337(3)
C21 F2 1.339(3)
C21 F3 1.348(3)
C22 F5 1.342(2)
C22 F6 1.343(3)
C22 F4 1.346(3)
C23 C27 1.426(3)
C23 C24 1.441(3)
C23 Fe2 2.073(2)
C24 C25 1.422(3)
C24 Fe2 2.053(2)
C24 H24 0.9500
C25 C26 1.418(3)
C25 Fe2 2.034(2)
C25 H25 0.9500
C26 C27 1.421(3)
C26 Fe2 2.028(2)
C26 H26 0.9500
C27 Fe2 2.038(2)
C27 H27 0.9500
C28 C32 1.431(3)
C28 C29 1.435(3)
C28 C33 1.474(3)
C28 Fe2 2.063(2)
C29 C30 1.420(3)
C29 Fe2 2.041(2)
C29 H29 0.9500
C30 C31 1.408(4)
C30 Fe2 2.044(2)
C30 H30 0.9500
C31 C32 1.419(3)
C31 Fe2 2.043(2)
C31 H31 0.9500
C32 Fe2 2.045(2)
C32 H32 0.9500
C33 C34 1.390(3)
C33 C38 1.398(3)
C34 C35 1.394(3)
C34 H34 0.9500
C35 C36 1.381(3)
C35 C39 1.492(3)
C36 C37 1.386(3)
C36 H36 0.9500
C37 C38 1.390(3)
C37 C40 1.485(3)
C38 H38 0.9500
C39 F8 1.330(3)
C39 F7 1.337(3)
C39 F9 1.339(3)
C40 F10 1.336(3)
C40 F12 1.343(3)
C40 F11 1.355(3)

loop_
_geom_torsion_atom_site_label_1
_geom_torsion_atom_site_label_2
_geom_torsion_atom_site_label_3
_geom_torsion_atom_site_label_4
_geom_torsion
C5 C1 C2 C3 175.3(2)
S1 C1 C2 C3 -0.5(3)
C1 C2 C3 C4 -0.1(3)
C2 C3 C4 C23 180.0(2)
C2 C3 C4 S1 0.7(2)
C2 C1 C5 C9 11.0(4)
S1 C1 C5 C9 -173.59(18)
C2 C1 C5 C6 -165.2(2)
S1 C1 C5 C6 10.1(3)
C2 C1 C5 Fe1 102.4(3)
S1 C1 C5 Fe1 -82.2(2)
C9 C5 C6 C7 -1.5(3)
C1 C5 C6 C7 175.3(2)
Fe1 C5 C6 C7 -59.76(16)
C9 C5 C6 Fe1 58.24(15)
C1 C5 C6 Fe1 -124.9(2)
C5 C6 C7 C8 1.3(3)
Fe1 C6 C7 C8 -59.35(16)
C5 C6 C7 Fe1 60.60(16)
C6 C7 C8 C9 -0.5(3)
Fe1 C7 C8 C9 -60.00(16)
C6 C7 C8 Fe1 59.50(16)
C7 C8 C9 C5 -0.5(3)
Fe1 C8 C9 C5 -59.97(16)
C7 C8 C9 Fe1 59.52(16)
C6 C5 C9 C8 1.2(3)
C1 C5 C9 C8 -175.7(2)
Fe1 C5 C9 C8 59.15(16)
C6 C5 C9 Fe1 -57.93(15)
C1 C5 C9 Fe1 125.1(2)
C14 C10 C11 C12 0.3(2)
C15 C10 C11 C12 177.6(2)
Fe1 C10 C11 C12 59.44(15)
C14 C10 C11 Fe1 -59.13(15)
C15 C10 C11 Fe1 118.2(2)
C10 C11 C12 C13 -0.2(3)
Fe1 C11 C12 C13 59.32(16)
C10 C11 C12 Fe1 -59.49(15)
C11 C12 C13 C14 0.0(3)
Fe1 C12 C13 C14 59.09(16)
C11 C12 C13 Fe1 -59.13(16)
C12 C13 C14 C10 0.2(3)
Fe1 C13 C14 C10 59.41(15)
C12 C13 C14 Fe1 -59.19(16)
C11 C10 C14 C13 -0.3(2)
C15 C10 C14 C13 -177.7(2)
Fe1 C10 C14 C13 -59.61(16)
C11 C10 C14 Fe1 59.28(15)
C15 C10 C14 Fe1 -118.1(2)
C11 C10 C15 C20 15.5(3)
C14 C10 C15 C20 -167.6(2)
Fe1 C10 C15 C20 104.6(2)
C11 C10 C15 C16 -163.8(2)
C14 C10 C15 C16 13.0(3)
Fe1 C10 C15 C16 -74.8(3)
C20 C15 C16 C17 0.0(3)
C10 C15 C16 C17 179.4(2)
C15 C16 C17 C18 -0.7(3)
C15 C16 C17 C21 177.4(2)
C16 C17 C18 C19 0.5(3)
C21 C17 C18 C19 -177.6(2)
C17 C18 C19 C20 0.4(3)
C17 C18 C19 C22 -178.0(2)
C16 C15 C20 C19 0.9(3)
C10 C15 C20 C19 -178.5(2)
C18 C19 C20 C15 -1.1(3)
C22 C19 C20 C15 177.3(2)
C16 C17 C21 F1 21.1(3)
C18 C17 C21 F1 -160.8(2)
C16 C17 C21 F2 142.9(2)
C18 C17 C21 F2 -39.0(3)
C16 C17 C21 F3 -98.8(2)
C18 C17 C21 F3 79.3(3)
C18 C19 C22 F5 -11.8(3)
C20 C19 C22 F5 169.75(19)
C18 C19 C22 F6 -132.9(2)
C20 C19 C22 F6 48.7(3)
C18 C19 C22 F4 107.7(2)
C20 C19 C22 F4 -70.7(3)
C3 C4 C23 C27 -162.3(2)
S1 C4 C23 C27 16.9(3)
C3 C4 C23 C24 17.9(4)
S1 C4 C23 C24 -162.87(18)
C3 C4 C23 Fe2 107.1(3)
S1 C4 C23 Fe2 -73.6(2)
C27 C23 C24 C25 1.1(2)
C4 C23 C24 C25 -179.0(2)
Fe2 C23 C24 C25 58.95(16)
C27 C23 C24 Fe2 -57.81(15)
C4 C23 C24 Fe2 122.0(2)
C23 C24 C25 C26 -0.8(3)
Fe2 C24 C25 C26 59.01(16)
C23 C24 C25 Fe2 -59.83(15)
C24 C25 C26 C27 0.2(3)
Fe2 C25 C26 C27 59.81(16)
C24 C25 C26 Fe2 -59.64(16)
C25 C26 C27 C23 0.6(3)
Fe2 C26 C27 C23 60.30(15)
C25 C26 C27 Fe2 -59.74(16)
C24 C23 C27 C26 -1.1(2)
C4 C23 C27 C26 179.1(2)
Fe2 C23 C27 C26 -59.14(16)
C24 C23 C27 Fe2 58.08(15)
C4 C23 C27 Fe2 -121.7(2)
C32 C28 C29 C30 -1.3(3)
C33 C28 C29 C30 178.4(2)
Fe2 C28 C29 C30 -59.81(16)
C32 C28 C29 Fe2 58.54(15)
C33 C28 C29 Fe2 -121.8(2)
C28 C29 C30 C31 0.9(3)
Fe2 C29 C30 C31 -59.27(17)
C28 C29 C30 Fe2 60.19(16)
C29 C30 C31 C32 -0.2(3)
Fe2 C30 C31 C32 -59.29(17)
C29 C30 C31 Fe2 59.10(17)
C30 C31 C32 C28 -0.6(3)
Fe2 C31 C32 C28 -59.97(16)
C30 C31 C32 Fe2 59.37(17)
C29 C28 C32 C31 1.1(3)
C33 C28 C32 C31 -178.5(2)
Fe2 C28 C32 C31 59.54(16)
C29 C28 C32 Fe2 -58.39(15)
C33 C28 C32 Fe2 122.0(2)
C32 C28 C33 C34 23.4(3)
C29 C28 C33 C34 -156.2(2)
Fe2 C28 C33 C34 113.9(2)
C32 C28 C33 C38 -157.6(2)
C29 C28 C33 C38 22.8(3)
Fe2 C28 C33 C38 -67.1(3)
C38 C33 C34 C35 0.5(3)
C28 C33 C34 C35 179.5(2)
C33 C34 C35 C36 0.1(3)
C33 C34 C35 C39 -179.2(2)
C34 C35 C36 C37 -0.4(3)
C39 C35 C36 C37 178.9(2)
C35 C36 C37 C38 0.0(3)
C35 C36 C37 C40 -177.3(2)
C36 C37 C38 C33 0.6(3)
C40 C37 C38 C33 177.9(2)
C34 C33 C38 C37 -0.8(3)
C28 C33 C38 C37 -179.8(2)
C36 C35 C39 F8 2.2(3)
C34 C35 C39 F8 -178.5(2)
C36 C35 C39 F7 122.7(2)
C34 C35 C39 F7 -57.9(3)
C36 C35 C39 F9 -118.2(2)
C34 C35 C39 F9 61.1(3)
C36 C37 C40 F10 -41.1(3)
C38 C37 C40 F10 141.5(2)
C36 C37 C40 F12 -163.27(19)
C38 C37 C40 F12 19.3(3)
C36 C37 C40 F11 78.0(2)
C38 C37 C40 F11 -99.4(2)
C3 C4 S1 C1 -0.80(18)
C23 C4 S1 C1 179.85(18)
C2 C1 S1 C4 0.72(18)
C5 C1 S1 C4 -175.43(18)
C9 C8 Fe1 C7 119.2(2)
C9 C8 Fe1 C11 167.28(19)
C7 C8 Fe1 C11 48.1(3)
C9 C8 Fe1 C14 -77.17(17)
C7 C8 Fe1 C14 163.61(13)
C9 C8 Fe1 C6 81.51(15)
C7 C8 Fe1 C6 -37.72(14)
C9 C8 Fe1 C13 -117.38(15)
C7 C8 Fe1 C13 123.39(14)
C9 C8 Fe1 C12 -159.87(14)
C7 C8 Fe1 C12 80.91(16)
C9 C8 Fe1 C10 -46.6(4)
C7 C8 Fe1 C10 -165.8(3)
C7 C8 Fe1 C9 -119.2(2)
C9 C8 Fe1 C5 37.52(14)
C7 C8 Fe1 C5 -81.71(15)
C6 C7 Fe1 C8 -119.2(2)
C6 C7 Fe1 C11 83.36(16)
C8 C7 Fe1 C11 -157.48(13)
C6 C7 Fe1 C14 -167.6(3)
C8 C7 Fe1 C14 -48.4(4)
C8 C7 Fe1 C6 119.2(2)
C6 C7 Fe1 C13 165.50(14)
C8 C7 Fe1 C13 -75.34(17)
C6 C7 Fe1 C12 125.28(14)
C8 C7 Fe1 C12 -115.56(14)
C6 C7 Fe1 C10 52.3(3)
C8 C7 Fe1 C10 171.41(18)
C6 C7 Fe1 C9 -81.72(15)
C8 C7 Fe1 C9 37.44(14)
C6 C7 Fe1 C5 -37.99(14)
C8 C7 Fe1 C5 81.17(15)
C10 C11 Fe1 C8 166.76(19)
C12 C11 Fe1 C8 47.0(3)
C10 C11 Fe1 C7 -159.66(13)
C12 C11 Fe1 C7 80.63(15)
C10 C11 Fe1 C14 38.40(13)
C12 C11 Fe1 C14 -81.31(14)
C10 C11 Fe1 C6 -116.99(13)
C12 C11 Fe1 C6 123.29(14)
C10 C11 Fe1 C13 81.99(14)
C12 C11 Fe1 C13 -37.72(14)
C10 C11 Fe1 C12 119.71(19)
C12 C11 Fe1 C10 -119.71(19)
C10 C11 Fe1 C9 -46.4(4)
C12 C11 Fe1 C9 -166.1(3)
C10 C11 Fe1 C5 -76.44(16)
C12 C11 Fe1 C5 163.85(13)
C13 C14 Fe1 C8 -72.44(17)
C10 C14 Fe1 C8 168.07(13)
C13 C14 Fe1 C7 -35.3(4)
C10 C14 Fe1 C7 -154.7(3)
C13 C14 Fe1 C11 81.53(14)
C10 C14 Fe1 C11 -37.96(13)
C13 C14 Fe1 C6 165.3(2)
C10 C14 Fe1 C6 45.8(3)
C10 C14 Fe1 C13 -119.49(19)
C13 C14 Fe1 C12 37.58(13)
C10 C14 Fe1 C12 -81.90(14)
C13 C14 Fe1 C10 119.49(19)
C13 C14 Fe1 C9 -114.42(14)
C10 C14 Fe1 C9 126.09(13)
C13 C14 Fe1 C5 -157.44(13)
C10 C14 Fe1 C5 83.07(15)
C7 C6 Fe1 C8 37.83(14)
C5 C6 Fe1 C8 -80.96(14)
C5 C6 Fe1 C7 -118.8(2)
C7 C6 Fe1 C11 -113.99(15)
C5 C6 Fe1 C11 127.23(13)
C7 C6 Fe1 C14 170.5(2)
C5 C6 Fe1 C14 51.8(3)
C7 C6 Fe1 C13 -40.9(4)
C5 C6 Fe1 C13 -159.6(3)
C7 C6 Fe1 C12 -72.58(17)
C5 C6 Fe1 C12 168.64(12)
C7 C6 Fe1 C10 -156.30(14)
C5 C6 Fe1 C10 84.92(15)
C7 C6 Fe1 C9 81.32(15)
C5 C6 Fe1 C9 -37.46(12)
C7 C6 Fe1 C5 118.8(2)
C14 C13 Fe1 C8 126.35(14)
C12 C13 Fe1 C8 -114.12(14)
C14 C13 Fe1 C7 167.69(13)
C12 C13 Fe1 C7 -72.79(16)
C14 C13 Fe1 C11 -81.73(14)
C12 C13 Fe1 C11 37.79(13)
C12 C13 Fe1 C14 119.52(18)
C14 C13 Fe1 C6 -161.2(3)
C12 C13 Fe1 C6 -41.7(3)
C14 C13 Fe1 C12 -119.52(18)
C14 C13 Fe1 C10 -37.92(13)
C12 C13 Fe1 C10 81.61(14)
C14 C13 Fe1 C9 84.59(15)
C12 C13 Fe1 C9 -155.88(12)
C14 C13 Fe1 C5 52.4(3)
C12 C13 Fe1 C5 171.95(18)
C13 C12 Fe1 C8 82.96(15)
C11 C12 Fe1 C8 -157.90(14)
C13 C12 Fe1 C7 125.01(13)
C11 C12 Fe1 C7 -115.85(14)
C13 C12 Fe1 C11 -119.14(19)
C13 C12 Fe1 C14 -37.37(12)
C11 C12 Fe1 C14 81.77(14)
C13 C12 Fe1 C6 165.22(13)
C11 C12 Fe1 C6 -75.64(16)
C11 C12 Fe1 C13 119.14(19)
C13 C12 Fe1 C10 -81.73(14)
C11 C12 Fe1 C10 37.41(13)
C13 C12 Fe1 C9 52.8(3)
C11 C12 Fe1 C9 171.90(19)
C13 C12 Fe1 C5 -168.7(3)
C11 C12 Fe1 C5 -49.5(3)
C11 C10 Fe1 C8 -157.2(3)
C14 C10 Fe1 C8 -38.7(4)
C15 C10 Fe1 C8 81.2(4)
C11 C10 Fe1 C7 44.2(3)
C14 C10 Fe1 C7 162.72(19)
C15 C10 Fe1 C7 -77.4(3)
C14 C10 Fe1 C11 118.53(18)
C15 C10 Fe1 C11 -121.6(2)
C11 C10 Fe1 C14 -118.53(18)
C15 C10 Fe1 C14 119.8(2)
C11 C10 Fe1 C6 80.91(15)
C14 C10 Fe1 C6 -160.56(13)
C15 C10 Fe1 C6 -40.7(2)
C11 C10 Fe1 C13 -81.25(14)
C14 C10 Fe1 C13 37.28(13)
C15 C10 Fe1 C13 157.1(2)
C11 C10 Fe1 C12 -37.47(13)
C14 C10 Fe1 C12 81.06(14)
C15 C10 Fe1 C12 -159.1(2)
C11 C10 Fe1 C9 166.16(13)
C14 C10 Fe1 C9 -75.31(16)
C15 C10 Fe1 C9 44.5(2)
C11 C10 Fe1 C5 124.50(13)
C14 C10 Fe1 C5 -116.97(14)
C15 C10 Fe1 C5 2.9(2)
C5 C9 Fe1 C8 119.5(2)
C8 C9 Fe1 C7 -37.88(14)
C5 C9 Fe1 C7 81.62(14)
C8 C9 Fe1 C11 -157.5(3)
C5 C9 Fe1 C11 -38.0(4)
C8 C9 Fe1 C14 123.30(14)
C5 C9 Fe1 C14 -117.20(13)
C8 C9 Fe1 C6 -81.81(15)
C5 C9 Fe1 C6 37.69(13)
C8 C9 Fe1 C13 80.13(16)
C5 C9 Fe1 C13 -160.37(13)
C8 C9 Fe1 C12 43.2(3)
C5 C9 Fe1 C12 162.68(19)
C8 C9 Fe1 C10 165.71(14)
C5 C9 Fe1 C10 -74.79(16)
C8 C9 Fe1 C5 -119.5(2)
C9 C5 Fe1 C8 -37.37(14)
C6 C5 Fe1 C8 82.04(14)
C1 C5 Fe1 C8 -156.6(2)
C9 C5 Fe1 C7 -81.47(14)
C6 C5 Fe1 C7 37.94(13)
C1 C5 Fe1 C7 159.3(2)
C9 C5 Fe1 C11 168.43(13)
C6 C5 Fe1 C11 -72.16(16)
C1 C5 Fe1 C11 49.2(3)
C9 C5 Fe1 C14 82.40(15)
C6 C5 Fe1 C14 -158.19(13)
C1 C5 Fe1 C14 -36.8(2)
C9 C5 Fe1 C6 -119.41(18)
C1 C5 Fe1 C6 121.4(3)
C9 C5 Fe1 C13 45.0(3)
C6 C5 Fe1 C13 164.43(19)
C1 C5 Fe1 C13 -74.2(3)
C9 C5 Fe1 C12 -153.2(3)
C6 C5 Fe1 C12 -33.8(3)
C1 C5 Fe1 C12 87.6(4)
C9 C5 Fe1 C10 126.23(14)
C6 C5 Fe1 C10 -114.36(14)
C1 C5 Fe1 C10 7.0(2)
C6 C5 Fe1 C9 119.41(18)
C1 C5 Fe1 C9 -119.2(3)
C27 C26 Fe2 C25 -118.9(2)
C25 C26 Fe2 C27 118.9(2)
C25 C26 Fe2 C29 -52.0(3)
C27 C26 Fe2 C29 -170.8(3)
C25 C26 Fe2 C31 -118.08(15)
C27 C26 Fe2 C31 123.06(15)
C25 C26 Fe2 C30 -78.08(17)
C27 C26 Fe2 C30 163.05(15)
C25 C26 Fe2 C32 -159.05(14)
C27 C26 Fe2 C32 82.09(16)
C25 C26 Fe2 C24 37.44(14)
C27 C26 Fe2 C24 -81.43(15)
C25 C26 Fe2 C28 173.3(2)
C27 C26 Fe2 C28 54.5(3)
C25 C26 Fe2 C23 81.45(15)
C27 C26 Fe2 C23 -37.42(14)
C24 C25 Fe2 C26 119.7(2)
C26 C25 Fe2 C27 -38.02(14)
C24 C25 Fe2 C27 81.68(15)
C26 C25 Fe2 C29 160.16(14)
C24 C25 Fe2 C29 -80.14(16)
C26 C25 Fe2 C31 77.89(17)
C24 C25 Fe2 C31 -162.40(15)
C26 C25 Fe2 C30 119.49(15)
C24 C25 Fe2 C30 -120.81(15)
C26 C25 Fe2 C32 46.4(3)
C24 C25 Fe2 C32 166.1(2)
C26 C25 Fe2 C24 -119.7(2)
C26 C25 Fe2 C28 -171.1(3)
C24 C25 Fe2 C28 -51.4(4)
C26 C25 Fe2 C23 -81.75(15)
C24 C25 Fe2 C23 37.95(14)
C23 C27 Fe2 C26 -119.5(2)
C26 C27 Fe2 C25 37.97(15)
C23 C27 Fe2 C25 -81.56(14)
C26 C27 Fe2 C29 170.7(3)
C23 C27 Fe2 C29 51.1(3)
C26 C27 Fe2 C31 -73.69(17)
C23 C27 Fe2 C31 166.78(13)
C26 C27 Fe2 C30 -41.8(3)
C23 C27 Fe2 C30 -161.4(3)
C26 C27 Fe2 C32 -115.41(15)
C23 C27 Fe2 C32 125.05(13)
C26 C27 Fe2 C24 81.86(15)
C23 C27 Fe2 C24 -37.67(12)
C26 C27 Fe2 C28 -157.19(14)
C23 C27 Fe2 C28 83.27(15)
C26 C27 Fe2 C23 119.5(2)
C30 C29 Fe2 C26 -35.3(4)
C28 C29 Fe2 C26 -154.2(3)
C30 C29 Fe2 C25 -73.84(18)
C28 C29 Fe2 C25 167.22(13)
C30 C29 Fe2 C27 162.1(3)
C28 C29 Fe2 C27 43.1(3)
C30 C29 Fe2 C31 37.28(16)
C28 C29 Fe2 C31 -81.66(15)
C28 C29 Fe2 C30 -118.9(2)
C30 C29 Fe2 C32 81.11(17)
C28 C29 Fe2 C32 -37.84(13)
C30 C29 Fe2 C24 -116.84(16)
C28 C29 Fe2 C24 124.21(14)
C30 C29 Fe2 C28 118.9(2)
C30 C29 Fe2 C23 -159.95(15)
C28 C29 Fe2 C23 81.10(16)
C30 C31 Fe2 C26 121.83(14)
C32 C31 Fe2 C26 -118.49(15)
C30 C31 Fe2 C25 80.53(16)
C32 C31 Fe2 C25 -159.80(14)
C30 C31 Fe2 C27 162.26(13)
C32 C31 Fe2 C27 -78.07(16)
C30 C31 Fe2 C29 -37.64(14)
C32 C31 Fe2 C29 82.03(15)
C32 C31 Fe2 C30 119.7(2)
C30 C31 Fe2 C32 -119.7(2)
C30 C31 Fe2 C24 51.9(3)
C32 C31 Fe2 C24 171.5(2)
C30 C31 Fe2 C28 -81.83(15)
C32 C31 Fe2 C28 37.84(14)
C30 C31 Fe2 C23 -171.8(2)
C32 C31 Fe2 C23 -52.1(3)
C31 C30 Fe2 C26 -74.39(17)
C29 C30 Fe2 C26 166.08(15)
C31 C30 Fe2 C25 -116.15(15)
C29 C30 Fe2 C25 124.31(16)
C31 C30 Fe2 C27 -43.7(3)
C29 C30 Fe2 C27 -163.2(2)
C31 C30 Fe2 C29 119.5(2)
C29 C30 Fe2 C31 -119.5(2)
C31 C30 Fe2 C32 37.51(14)
C29 C30 Fe2 C32 -82.02(16)
C31 C30 Fe2 C24 -157.56(13)
C29 C30 Fe2 C24 82.91(17)
C31 C30 Fe2 C28 81.51(15)
C29 C30 Fe2 C28 -38.03(15)
C31 C30 Fe2 C23 172.1(2)
C29 C30 Fe2 C23 52.6(3)
C31 C32 Fe2 C26 77.42(17)
C28 C32 Fe2 C26 -163.47(13)
C31 C32 Fe2 C25 44.5(3)
C28 C32 Fe2 C25 163.6(2)
C31 C32 Fe2 C27 120.09(15)
C28 C32 Fe2 C27 -120.80(14)
C31 C32 Fe2 C29 -81.13(16)
C28 C32 Fe2 C29 37.98(13)
C28 C32 Fe2 C31 119.1(2)
C31 C32 Fe2 C30 -37.22(15)
C28 C32 Fe2 C30 81.89(15)
C31 C32 Fe2 C24 -168.0(3)
C28 C32 Fe2 C24 -48.9(4)
C31 C32 Fe2 C28 -119.1(2)
C31 C32 Fe2 C23 160.82(14)
C28 C32 Fe2 C23 -80.07(16)
C25 C24 Fe2 C26 -37.55(14)
C23 C24 Fe2 C26 81.45(14)
C23 C24 Fe2 C25 119.00(19)
C25 C24 Fe2 C27 -81.60(15)
C23 C24 Fe2 C27 37.40(12)
C25 C24 Fe2 C29 120.25(14)
C23 C24 Fe2 C29 -120.75(13)
C25 C24 Fe2 C31 40.0(3)
C23 C24 Fe2 C31 159.0(2)
C25 C24 Fe2 C30 76.89(16)
C23 C24 Fe2 C30 -164.11(13)
C25 C24 Fe2 C32 -159.2(3)
C23 C24 Fe2 C32 -40.2(4)
C25 C24 Fe2 C28 162.85(14)
C23 C24 Fe2 C28 -78.15(16)
C25 C24 Fe2 C23 -119.00(19)
C32 C28 Fe2 C26 38.3(3)
C29 C28 Fe2 C26 157.3(2)
C33 C28 Fe2 C26 -82.5(3)
C32 C28 Fe2 C25 -156.3(3)
C29 C28 Fe2 C25 -37.3(4)
C33 C28 Fe2 C25 83.0(4)
C32 C28 Fe2 C27 77.56(16)
C29 C28 Fe2 C27 -163.45(14)
C33 C28 Fe2 C27 -43.2(2)
C32 C28 Fe2 C29 -118.99(19)
C33 C28 Fe2 C29 120.3(3)
C32 C28 Fe2 C31 -37.71(15)
C29 C28 Fe2 C31 81.28(15)
C33 C28 Fe2 C31 -158.5(2)
C32 C28 Fe2 C30 -81.17(16)
C29 C28 Fe2 C30 37.82(15)
C33 C28 Fe2 C30 158.1(2)
C29 C28 Fe2 C32 118.99(19)
C33 C28 Fe2 C32 -120.8(3)
C32 C28 Fe2 C24 164.10(14)
C29 C28 Fe2 C24 -76.91(16)
C33 C28 Fe2 C24 43.3(3)
C32 C28 Fe2 C23 121.06(14)
C29 C28 Fe2 C23 -119.95(14)
C33 C28 Fe2 C23 0.3(2)
C27 C23 Fe2 C26 37.71(13)
C24 C23 Fe2 C26 -81.86(14)
C4 C23 Fe2 C26 159.4(2)
C27 C23 Fe2 C25 81.75(14)
C24 C23 Fe2 C25 -37.82(13)
C4 C23 Fe2 C25 -156.6(2)
C24 C23 Fe2 C27 -119.57(18)
C4 C23 Fe2 C27 121.7(3)
C27 C23 Fe2 C29 -160.62(13)
C24 C23 Fe2 C29 79.81(15)
C4 C23 Fe2 C29 -38.9(2)
C27 C23 Fe2 C31 -34.7(3)
C24 C23 Fe2 C31 -154.3(2)
C4 C23 Fe2 C31 87.0(3)
C27 C23 Fe2 C30 160.4(2)
C24 C23 Fe2 C30 40.8(3)
C4 C23 Fe2 C30 -77.9(3)
C27 C23 Fe2 C32 -73.74(15)
C24 C23 Fe2 C32 166.69(13)
C4 C23 Fe2 C32 47.9(2)
C27 C23 Fe2 C24 119.57(18)
C4 C23 Fe2 C24 -118.8(3)
C27 C23 Fe2 C28 -117.01(13)
C24 C23 Fe2 C28 123.42(13)
C4 C23 Fe2 C28 4.7(2)
